data_4332171
loop_
_publ_author_name
'Wicholas, Mark'
'Garrett, Andrew D.'
'Gleaves, Morgan'
'Morris, Aimee M.'
'Rehm, Melanie'
'Anderson, Oren P.'
'la Cour, Agnete'

_publ_section_title
;
 Size Discrimination in the Coordination Chemistry of an Isoindoline
 Pincer Ligand with Cd(II) and Zn(II)
;
_journal_issue 15
_journal_name_full 'Inorganic Chemistry'
_journal_page_first 5804
_journal_page_last 5811
_journal_paper_doi 10.1021/ic060051i
_journal_volume 45
_journal_year 2006
_chemical_formula_moiety 'C40 H32 Cd N10'
_chemical_formula_sum 'C40 H32 Cd N10'
_chemical_formula_weight 765.16
_chemical_name_systematic
; 

 bis{1,3-di(4-methyl-2-pyridylimino)isoindolinato}cadmium(II) 

;
_space_group_IT_number 14
_symmetry_cell_setting monoclinic
_symmetry_space_group_name_Hall '-P 2yn'
_symmetry_space_group_name_H-M 'P 1 21/n 1'
_atom_sites_solution_hydrogens geom
_atom_sites_solution_primary direct
_atom_sites_solution_secondary difmap
_audit_creation_method SHELXL-97
_cell_angle_alpha 90.00
_cell_angle_beta 93.773(6)
_cell_angle_gamma 90.00
_cell_formula_units_Z 4
_cell_length_a 12.033(3)
_cell_length_b 15.946(3)
_cell_length_c 18.515(6)
_cell_measurement_temperature 173(2)
_cell_volume 3544.9(16)
_computing_cell_refinement 'Bruker SAINT software'
_computing_data_collection 'Bruker SMART software'
_computing_data_reduction 'Bruker SAINT software'
_computing_molecular_graphics 'Bruker SHELXTL (Sheldrick, 1997)'
_computing_publication_material 'Bruker SHELXTL (Sheldrick, 1997)'
_computing_structure_refinement 'SHELXL-97 (Sheldrick, 1997)'
_computing_structure_solution 'SHELXS-97 (Sheldrick, 1990)'
_diffrn_ambient_temperature 173(2)
_diffrn_measured_fraction_theta_full 0.993
_diffrn_measured_fraction_theta_max 0.993
_diffrn_measurement_device_type 'Bruker SMART Diffractometer'
_diffrn_radiation_monochromator graphite
_diffrn_radiation_source 'fine-focus sealed tube'
_diffrn_radiation_type MoK\a
_diffrn_radiation_wavelength 0.71073
_diffrn_reflns_av_R_equivalents 0.0458
_diffrn_reflns_av_sigmaI/netI 0.0450
_diffrn_reflns_limit_h_max 15
_diffrn_reflns_limit_h_min -15
_diffrn_reflns_limit_k_max 19
_diffrn_reflns_limit_k_min -19
_diffrn_reflns_limit_l_max 23
_diffrn_reflns_limit_l_min -23
_diffrn_reflns_number 27317
_diffrn_reflns_theta_full 26.42
_diffrn_reflns_theta_max 26.42
_diffrn_reflns_theta_min 3.22
_exptl_absorpt_coefficient_mu 0.661
_exptl_absorpt_correction_T_max 0.865
_exptl_absorpt_correction_T_min 0.666
_exptl_absorpt_correction_type multi-scan
_exptl_absorpt_process_details 'SADABS, Sheldrick, G. M.'
_exptl_crystal_colour yellow
_exptl_crystal_density_diffrn 1.434
_exptl_crystal_density_method 'not measured'
_exptl_crystal_description plate
_exptl_crystal_F_000 1560
_exptl_crystal_size_max 0.60
_exptl_crystal_size_mid 0.50
_exptl_crystal_size_min 0.25
_refine_diff_density_max 1.615
_refine_diff_density_min -0.692
_refine_diff_density_rms 0.086
_refine_ls_extinction_method none
_refine_ls_goodness_of_fit_ref 0.991
_refine_ls_hydrogen_treatment constr
_refine_ls_matrix_type full
_refine_ls_number_parameters 460
_refine_ls_number_reflns 7231
_refine_ls_number_restraints 0
_refine_ls_restrained_S_all 0.991
_refine_ls_R_factor_all 0.0563
_refine_ls_R_factor_gt 0.0370
_refine_ls_shift/su_max 0.004
_refine_ls_shift/su_mean 0.001
_refine_ls_structure_factor_coef Fsqd
_refine_ls_weighting_details 'calc w=1/[\s^2^(Fo^2^)+(0.0563P)^2^+0.0000P] where P=(Fo^2^+2Fc^2^)/3'
_refine_ls_weighting_scheme calc
_refine_ls_wR_factor_gt 0.0890
_refine_ls_wR_factor_ref 0.0952
_reflns_number_gt 5330
_reflns_number_total 7231
_reflns_threshold_expression >2sigma(I)
_cod_data_source_file ic060051isup1.cif
_cod_data_source_block sadmw8
_cod_original_cell_volume 3545.0(15)
_cod_original_sg_symbol_H-M 'P 21/n'
_cod_database_code 4332171

loop_
_symmetry_equiv_pos_as_xyz
'x, y, z'
'-x+1/2, y+1/2, -z+1/2'
'-x, -y, -z'
'x-1/2, -y-1/2, z-1/2'

loop_
_atom_site_label
_atom_site_type_symbol
_atom_site_fract_x
_atom_site_fract_y
_atom_site_fract_z
_atom_site_U_iso_or_equiv
_atom_site_adp_type
_atom_site_occupancy
_atom_site_symmetry_multiplicity
_atom_site_calc_flag
_atom_site_refinement_flags
Cd Cd 0.692465(16) 0.266990(13) 0.129524(11) 0.02738(8) Uani 1 1 d .
N1 N 0.73098(19) 0.29803(15) 0.25509(12) 0.0300(5) Uani 1 1 d .
C1 C 0.6602(2) 0.35373(19) 0.28223(16) 0.0340(7) Uani 1 1 d .
H1A H 0.5969 0.3703 0.2523 0.041 Uiso 1 1 calc R
N2 N 0.89308(18) 0.21084(15) 0.27926(12) 0.0287(5) Uani 1 1 d .
C2 C 0.6738(3) 0.3880(2) 0.35021(16) 0.0387(7) Uani 1 1 d .
H2B H 0.6217 0.4274 0.3663 0.046 Uiso 1 1 calc R
N3 N 0.86425(18) 0.21062(14) 0.14727(12) 0.0272(5) Uani 1 1 d .
C3 C 0.7663(3) 0.3638(2) 0.39556(16) 0.0391(7) Uani 1 1 d .
N4 N 0.9023(2) 0.16691(16) 0.02429(12) 0.0340(6) Uani 1 1 d .
C4 C 0.8370(2) 0.3054(2) 0.36879(15) 0.0354(7) Uani 1 1 d .
H4B H 0.8996 0.2868 0.3984 0.042 Uiso 1 1 calc R
N5 N 0.7253(2) 0.23747(15) 0.00730(12) 0.0318(5) Uani 1 1 d .
C5 C 0.8187(2) 0.27250(17) 0.29868(15) 0.0278(6) Uani 1 1 d .
C6 C 0.7884(3) 0.4024(3) 0.46973(18) 0.0644(11) Uani 1 1 d .
H6A H 0.8555 0.3773 0.4936 0.097 Uiso 1 1 calc R
H6B H 0.7247 0.3920 0.4989 0.097 Uiso 1 1 calc R
H6C H 0.7994 0.4630 0.4648 0.097 Uiso 1 1 calc R
C7 C 0.9082(2) 0.18425(17) 0.21465(14) 0.0266(6) Uani 1 1 d .
C8 C 0.9871(2) 0.11392(17) 0.20410(15) 0.0283(6) Uani 1 1 d .
C9 C 1.0455(2) 0.06115(18) 0.25338(16) 0.0333(7) Uani 1 1 d .
H9A H 1.0403 0.0672 0.3041 0.040 Uiso 1 1 calc R
C10 C 1.1115(2) -0.0006(2) 0.22517(18) 0.0387(7) Uani 1 1 d .
H10A H 1.1515 -0.0379 0.2573 0.046 Uiso 1 1 calc R
C11 C 1.1204(2) -0.00902(19) 0.15108(18) 0.0378(7) Uani 1 1 d .
H11A H 1.1684 -0.0506 0.1336 0.045 Uiso 1 1 calc R
C12 C 1.0601(2) 0.04251(19) 0.10187(17) 0.0351(7) Uani 1 1 d .
H12A H 1.0646 0.0362 0.0511 0.042 Uiso 1 1 calc R
C13 C 0.9932(2) 0.10339(18) 0.13023(16) 0.0308(6) Uani 1 1 d .
C14 C 0.9143(2) 0.16446(18) 0.09482(15) 0.0300(6) Uani 1 1 d .
C15 C 0.6482(3) 0.26928(19) -0.04123(16) 0.0366(7) Uani 1 1 d .
H15A H 0.5794 0.2871 -0.0240 0.044 Uiso 1 1 calc R
C16 C 0.6624(3) 0.27764(19) -0.11363(16) 0.0398(8) Uani 1 1 d .
H16A H 0.6036 0.2982 -0.1455 0.048 Uiso 1 1 calc R
C17 C 0.7650(3) 0.25540(19) -0.14005(17) 0.0386(7) Uani 1 1 d .
C18 C 0.8435(3) 0.22195(18) -0.09085(16) 0.0362(7) Uani 1 1 d .
H18A H 0.9137 0.2054 -0.1068 0.043 Uiso 1 1 calc R
C19 C 0.8226(2) 0.21166(18) -0.01779(15) 0.0312(7) Uani 1 1 d .
C20 C 0.7874(4) 0.2655(3) -0.21847(18) 0.0582(10) Uani 1 1 d .
H20D H 0.8639 0.2481 -0.2258 0.087 Uiso 1 1 calc R
H20E H 0.7775 0.3244 -0.2325 0.087 Uiso 1 1 calc R
H20F H 0.7353 0.2306 -0.2482 0.087 Uiso 1 1 calc R
N1A N 0.58472(19) 0.14795(15) 0.15269(13) 0.0322(5) Uani 1 1 d .
C1A C 0.6429(2) 0.08034(19) 0.17910(17) 0.0373(7) Uani 1 1 d .
H1AA H 0.7218 0.0846 0.1839 0.045 Uiso 1 1 calc R
C2A C 0.5960(2) 0.00662(19) 0.19928(17) 0.0381(7) Uani 1 1 d .
H2AA H 0.6414 -0.0384 0.2175 0.046 Uiso 1 1 calc R
N2A N 0.40180(18) 0.20563(16) 0.12155(12) 0.0305(5) Uani 1 1 d .
N3A N 0.52457(19) 0.32662(14) 0.11459(12) 0.0286(5) Uani 1 1 d .
C3A C 0.4797(3) -0.0014(2) 0.19262(17) 0.0384(7) Uani 1 1 d .
N4A N 0.56514(19) 0.47574(15) 0.09902(13) 0.0309(5) Uani 1 1 d .
C4A C 0.4201(2) 0.06663(19) 0.16574(17) 0.0365(7) Uani 1 1 d .
H4AB H 0.3412 0.0630 0.1600 0.044 Uiso 1 1 calc R
C5A C 0.4724(2) 0.14096(18) 0.14664(15) 0.0299(6) Uani 1 1 d .
N5A N 0.74601(19) 0.40861(15) 0.11114(13) 0.0318(5) Uani 1 1 d .
C6A C 0.4239(3) -0.0813(2) 0.2148(2) 0.0517(9) Uani 1 1 d .
H6AA H 0.3429 -0.0750 0.2078 0.077 Uiso 1 1 calc R
H6AB H 0.4446 -0.0930 0.2659 0.077 Uiso 1 1 calc R
H6AC H 0.4481 -0.1279 0.1850 0.077 Uiso 1 1 calc R
C7A C 0.4244(2) 0.28187(19) 0.11011(14) 0.0300(7) Uani 1 1 d .
C8A C 0.3326(2) 0.34198(19) 0.09009(14) 0.0303(6) Uani 1 1 d .
C9A C 0.2183(2) 0.3296(2) 0.07931(16) 0.0373(7) Uani 1 1 d .
H9AA H 0.1863 0.2754 0.0829 0.045 Uiso 1 1 calc R
C10A C 0.1528(2) 0.3998(2) 0.06301(17) 0.0410(8) Uani 1 1 d .
H10B H 0.0745 0.3936 0.0545 0.049 Uiso 1 1 calc R
C11A C 0.2006(3) 0.4795(2) 0.05903(16) 0.0407(8) Uani 1 1 d .
H11B H 0.1540 0.5267 0.0488 0.049 Uiso 1 1 calc R
C12A C 0.3147(2) 0.4908(2) 0.06973(15) 0.0349(7) Uani 1 1 d .
H12C H 0.3472 0.5449 0.0666 0.042 Uiso 1 1 calc R
C13A C 0.3793(2) 0.42093(18) 0.08499(14) 0.0290(6) Uani 1 1 d .
C14A C 0.5015(2) 0.41018(18) 0.09970(15) 0.0290(6) Uani 1 1 d .
C15A C 0.8570(2) 0.4202(2) 0.11718(17) 0.0383(7) Uani 1 1 d .
H15B H 0.9029 0.3717 0.1177 0.046 Uiso 1 1 calc R
C16A C 0.9085(2) 0.4961(2) 0.12256(17) 0.0390(7) Uani 1 1 d .
H16B H 0.9874 0.4998 0.1264 0.047 Uiso 1 1 calc R
C17A C 0.8426(3) 0.56905(19) 0.12238(16) 0.0371(7) Uani 1 1 d .
C18A C 0.7293(3) 0.55821(19) 0.11567(16) 0.0355(7) Uani 1 1 d .
H18B H 0.6824 0.6061 0.1151 0.043 Uiso 1 1 calc R
C19A C 0.6810(2) 0.47826(18) 0.10965(15) 0.0298(6) Uani 1 1 d .
C20A C 0.8974(3) 0.6535(2) 0.1290(2) 0.0507(9) Uani 1 1 d .
H20A H 0.9784 0.6466 0.1311 0.076 Uiso 1 1 calc R
H20B H 0.8759 0.6812 0.1732 0.076 Uiso 1 1 calc R
H20C H 0.8735 0.6879 0.0869 0.076 Uiso 1 1 calc R

loop_
_atom_site_aniso_label
_atom_site_aniso_U_11
_atom_site_aniso_U_22
_atom_site_aniso_U_33
_atom_site_aniso_U_23
_atom_site_aniso_U_13
_atom_site_aniso_U_12
Cd 0.02429(12) 0.03153(13) 0.02605(12) -0.00081(9) -0.00030(8) 0.00193(9)
N1 0.0294(12) 0.0328(13) 0.0277(13) -0.0035(10) 0.0001(10) 0.0020(10)
C1 0.0274(15) 0.0414(18) 0.0327(16) -0.0022(13) -0.0012(12) 0.0049(13)
N2 0.0271(12) 0.0321(13) 0.0267(13) -0.0014(10) -0.0010(10) 0.0031(10)
C2 0.0406(18) 0.0412(19) 0.0350(17) -0.0038(14) 0.0070(14) 0.0138(14)
N3 0.0255(12) 0.0311(13) 0.0250(12) -0.0023(9) 0.0001(9) 0.0019(10)
C3 0.0454(18) 0.045(2) 0.0269(16) -0.0043(13) 0.0022(14) 0.0061(15)
N4 0.0359(14) 0.0396(15) 0.0265(13) -0.0009(11) 0.0024(10) 0.0042(11)
C4 0.0365(16) 0.0424(18) 0.0269(15) 0.0001(13) -0.0012(13) 0.0059(14)
N5 0.0347(13) 0.0374(14) 0.0231(12) -0.0004(10) -0.0007(10) 0.0049(11)
C5 0.0259(14) 0.0308(16) 0.0267(14) 0.0007(12) 0.0013(11) -0.0002(12)
C6 0.078(3) 0.081(3) 0.0325(19) -0.0183(19) -0.0070(18) 0.029(2)
C7 0.0224(14) 0.0266(15) 0.0307(15) 0.0006(11) -0.0003(11) -0.0019(11)
C8 0.0238(14) 0.0284(16) 0.0327(15) -0.0018(12) 0.0014(12) -0.0035(11)
C9 0.0306(16) 0.0340(17) 0.0350(16) -0.0002(13) -0.0013(13) 0.0008(13)
C10 0.0336(17) 0.0352(18) 0.0466(19) 0.0026(14) -0.0028(14) 0.0045(13)
C11 0.0276(15) 0.0345(17) 0.051(2) -0.0067(14) 0.0022(14) 0.0047(13)
C12 0.0301(16) 0.0400(18) 0.0355(17) -0.0047(13) 0.0044(13) 0.0000(13)
C13 0.0243(14) 0.0343(17) 0.0338(16) -0.0011(13) 0.0006(12) -0.0002(12)
C14 0.0248(14) 0.0325(16) 0.0331(16) -0.0019(12) 0.0043(12) -0.0002(12)
C15 0.0397(17) 0.0402(18) 0.0292(16) -0.0008(13) -0.0021(13) 0.0070(14)
C16 0.0510(19) 0.039(2) 0.0284(16) 0.0025(13) -0.0076(14) 0.0016(14)
C17 0.055(2) 0.0326(18) 0.0274(16) 0.0028(12) 0.0007(14) -0.0094(14)
C18 0.0410(17) 0.0367(19) 0.0316(17) -0.0052(13) 0.0068(14) -0.0034(13)
C19 0.0375(16) 0.0298(16) 0.0263(15) -0.0018(11) 0.0029(12) -0.0020(12)
C20 0.077(3) 0.069(3) 0.0292(18) 0.0104(17) 0.0095(18) -0.003(2)
N1A 0.0290(13) 0.0334(14) 0.0339(14) -0.0006(11) -0.0005(10) 0.0028(11)
C1A 0.0274(16) 0.0359(18) 0.0481(19) -0.0012(14) -0.0010(14) 0.0005(13)
C2A 0.0351(17) 0.0322(17) 0.0466(19) -0.0001(14) -0.0008(14) 0.0056(13)
N2A 0.0244(12) 0.0381(14) 0.0285(13) -0.0043(11) -0.0021(10) 0.0058(11)
N3A 0.0266(12) 0.0283(13) 0.0306(13) -0.0011(10) -0.0012(10) 0.0017(10)
C3A 0.0389(17) 0.0344(18) 0.0420(18) -0.0026(13) 0.0030(14) -0.0041(14)
N4A 0.0292(13) 0.0329(14) 0.0309(13) -0.0015(10) 0.0030(10) 0.0012(10)
C4A 0.0274(16) 0.0355(18) 0.0464(19) -0.0033(14) 0.0014(13) -0.0053(13)
C5A 0.0285(15) 0.0341(17) 0.0267(15) -0.0029(12) -0.0010(12) -0.0009(12)
N5A 0.0284(13) 0.0342(14) 0.0328(13) 0.0005(10) 0.0024(10) -0.0003(11)
C6A 0.043(2) 0.0332(19) 0.078(3) 0.0066(17) 0.0018(18) -0.0026(15)
C7A 0.0212(13) 0.050(2) 0.0185(13) -0.0008(12) 0.0016(10) 0.0013(12)
C8A 0.0288(15) 0.0395(18) 0.0222(14) -0.0015(12) -0.0007(11) 0.0021(13)
C9A 0.0306(16) 0.047(2) 0.0339(16) 0.0007(14) 0.0007(13) -0.0009(14)
C10A 0.0244(15) 0.053(2) 0.0455(19) 0.0024(15) 0.0024(13) 0.0029(14)
C11A 0.0350(17) 0.050(2) 0.0362(18) 0.0056(14) -0.0004(13) 0.0148(15)
C12A 0.0367(17) 0.0393(18) 0.0289(16) 0.0022(13) 0.0039(13) 0.0053(13)
C13A 0.0242(14) 0.0379(18) 0.0247(14) -0.0007(12) 0.0002(11) 0.0024(12)
C14A 0.0290(15) 0.0324(17) 0.0254(15) -0.0016(12) 0.0007(12) 0.0029(12)
C15A 0.0305(16) 0.0356(18) 0.0496(19) -0.0013(14) 0.0076(14) 0.0023(13)
C16A 0.0265(16) 0.0432(19) 0.0477(19) -0.0049(15) 0.0061(14) -0.0034(14)
C17A 0.0384(18) 0.0358(18) 0.0374(17) -0.0062(13) 0.0052(14) -0.0042(14)
C18A 0.0365(17) 0.0325(17) 0.0375(17) -0.0031(13) 0.0020(13) 0.0017(13)
C19A 0.0300(15) 0.0316(16) 0.0278(15) -0.0020(12) 0.0023(12) 0.0011(12)
C20A 0.0414(19) 0.038(2) 0.072(3) -0.0096(17) 0.0033(17) -0.0062(15)

loop_
_atom_type_symbol
_atom_type_description
_atom_type_scat_dispersion_real
_atom_type_scat_dispersion_imag
_atom_type_scat_source
C C 0.0033 0.0016 'International Tables Vol C Tables 4.2.6.8 and 6.1.1.4'
H H 0.0000 0.0000 'International Tables Vol C Tables 4.2.6.8 and 6.1.1.4'
N N 0.0061 0.0033 'International Tables Vol C Tables 4.2.6.8 and 6.1.1.4'
Cd Cd -0.8075 1.2024 'International Tables Vol C Tables 4.2.6.8 and 6.1.1.4'

loop_
_geom_angle_atom_site_label_1
_geom_angle_atom_site_label_2
_geom_angle_atom_site_label_3
_geom_angle
N3A Cd N3 177.91(8)
N3A Cd N1A 82.03(8)
N3 Cd N1A 99.34(8)
N3A Cd N5 99.94(8)
N3 Cd N5 81.45(8)
N1A Cd N5 98.18(8)
N3A Cd N5A 80.18(8)
N3 Cd N5A 98.32(8)
N1A Cd N5A 161.65(8)
N5 Cd N5A 89.32(8)
N3A Cd N1 98.51(8)
N3 Cd N1 79.86(8)
N1A Cd N1 93.64(8)
N5 Cd N1 159.27(8)
N5A Cd N1 84.59(8)
C5 N1 C1 117.6(2)
C5 N1 Cd 127.82(18)
C1 N1 Cd 114.28(18)
N1 C1 C2 124.3(3)
C7 N2 C5 127.0(2)
C1 C2 C3 118.7(3)
C7 N3 C14 108.1(2)
C7 N3 Cd 122.84(17)
C14 N3 Cd 123.01(17)
C4 C3 C2 117.1(3)
C4 C3 C6 121.8(3)
C2 C3 C6 121.0(3)
C14 N4 C19 127.1(2)
C3 C4 C5 121.5(3)
C15 N5 C19 117.3(2)
C15 N5 Cd 114.29(19)
C19 N5 Cd 126.24(19)
N1 C5 N2 123.3(2)
N1 C5 C4 120.6(3)
N2 C5 C4 116.0(2)
N2 C7 N3 131.6(3)
N2 C7 C8 119.8(2)
N3 C7 C8 108.6(2)
C13 C8 C9 121.0(3)
C13 C8 C7 107.2(2)
C9 C8 C7 131.7(3)
C10 C9 C8 117.2(3)
C11 C10 C9 121.6(3)
C10 C11 C12 121.1(3)
C13 C12 C11 117.1(3)
C12 C13 C8 122.0(3)
C12 C13 C14 131.6(3)
C8 C13 C14 106.4(2)
N4 C14 N3 131.3(3)
N4 C14 C13 119.2(2)
N3 C14 C13 109.5(2)
N5 C15 C16 124.4(3)
C15 C16 C17 119.1(3)
C18 C17 C16 116.7(3)
C18 C17 C20 121.5(3)
C16 C17 C20 121.8(3)
C17 C18 C19 121.7(3)
N5 C19 N4 123.0(2)
N5 C19 C18 120.7(3)
N4 C19 C18 116.0(3)
C5A N1A C1A 116.9(3)
C5A N1A Cd 127.61(19)
C1A N1A Cd 115.37(19)
N1A C1A C2A 124.7(3)
C1A C2A C3A 118.8(3)
C7A N2A C5A 129.2(2)
C14A N3A C7A 108.6(2)
C14A N3A Cd 127.01(18)
C7A N3A Cd 124.00(18)
C4A C3A C2A 117.0(3)
C4A C3A C6A 122.3(3)
C2A C3A C6A 120.8(3)
C14A N4A C19A 127.4(3)
C3A C4A C5A 121.8(3)
N1A C5A N2A 123.3(3)
N1A C5A C4A 120.8(3)
N2A C5A C4A 115.8(3)
C15A N5A C19A 117.2(3)
C15A N5A Cd 113.27(19)
C19A N5A Cd 128.18(18)
N2A C7A N3A 132.3(3)
N2A C7A C8A 119.7(2)
N3A C7A C8A 108.0(2)
C13A C8A C9A 121.4(3)
C13A C8A C7A 107.7(2)
C9A C8A C7A 130.8(3)
C8A C9A C10A 117.2(3)
C11A C10A C9A 120.9(3)
C12A C11A C10A 121.2(3)
C13A C12A C11A 117.7(3)
C12A C13A C8A 121.6(3)
C12A C13A C14A 132.0(3)
C8A C13A C14A 106.4(2)
N4A C14A N3A 131.8(3)
N4A C14A C13A 118.9(3)
N3A C14A C13A 109.3(2)
N5A C15A C16A 125.0(3)
C15A C16A C17A 118.8(3)
C18A C17A C16A 116.9(3)
C18A C17A C20A 123.3(3)
C16A C17A C20A 119.8(3)
C17A C18A C19A 121.8(3)
N5A C19A N4A 123.3(3)
N5A C19A C18A 120.4(3)
N4A C19A C18A 116.3(3)

loop_
_geom_bond_atom_site_label_1
_geom_bond_atom_site_label_2
_geom_bond_distance
Cd N3A 2.233(2)
Cd N3 2.258(2)
Cd N1A 2.354(2)
Cd N5 2.370(2)
Cd N5A 2.379(2)
Cd N1 2.392(2)
N1 C5 1.348(3)
N1 C1 1.350(4)
C1 C2 1.372(4)
N2 C7 1.293(3)
N2 C5 1.393(4)
C2 C3 1.404(4)
N3 C7 1.388(3)
N3 C14 1.388(3)
C3 C4 1.375(4)
C3 C6 1.513(4)
N4 C14 1.305(3)
N4 C19 1.392(4)
C4 C5 1.404(4)
N5 C15 1.347(4)
N5 C19 1.352(4)
C7 C8 1.491(4)
C8 C13 1.385(4)
C8 C9 1.396(4)
C9 C10 1.388(4)
C10 C11 1.389(4)
C11 C12 1.395(4)
C12 C13 1.386(4)
C13 C14 1.483(4)
C15 C16 1.369(4)
C16 C17 1.403(5)
C17 C18 1.376(5)
C17 C20 1.503(4)
C18 C19 1.402(4)
N1A C5A 1.353(3)
N1A C1A 1.359(4)
C1A C2A 1.367(4)
C2A C3A 1.403(4)
N2A C7A 1.267(4)
N2A C5A 1.396(4)
N3A C14A 1.385(4)
N3A C7A 1.398(4)
C3A C4A 1.376(4)
C3A C6A 1.510(4)
N4A C14A 1.296(4)
N4A C19A 1.395(3)
C4A C5A 1.398(4)
N5A C15A 1.346(4)
N5A C19A 1.358(4)
C7A C8A 1.491(4)
C8A C13A 1.384(4)
C8A C9A 1.390(4)
C9A C10A 1.392(4)
C10A C11A 1.398(5)
C11A C12A 1.385(4)
C12A C13A 1.377(4)
C13A C14A 1.488(4)
C15A C16A 1.360(4)
C16A C17A 1.408(4)
C17A C18A 1.371(4)
C17A C20A 1.501(4)
C18A C19A 1.403(4)
